data_7059107
loop_
_publ_author_name
'Bolotin, Dmitrii S.'
'Demakova, Marina Ya.'
'Legin, Anton A.'
'Suslonov, Vitaliy V.'
'Nazarov, Alexey A.'
'Jakupec, Michael A.'
'Keppler, Bernhard K.'
'Kukushkin, Vadim Yu.'

_publ_section_title
;
 Amidoxime platinum(ii) complexes: pH-dependent highly selective
 generation and cytotoxic activity
;
_journal_issue 14
_journal_name_full 'New Journal of Chemistry'
_journal_page_first 6840
_journal_paper_doi 10.1039/C7NJ00982H
_journal_volume 41
_journal_year 2017
_chemical_formula_moiety 'C9 H14 Cl2 N2 O2 Pt S, C H4 O'
_chemical_formula_sum 'C10 H18 Cl2 N2 O3 Pt S'
_chemical_formula_weight 512.31
_space_group_crystal_system monoclinic
_space_group_IT_number 14
_space_group_name_Hall '-P 2ybc'
_space_group_name_H-M_alt 'P 1 21/c 1'
_atom_sites_solution_hydrogens geom
_atom_sites_solution_primary iterative
_audit_creation_date 2016-03-23
_audit_creation_method
;
Olex2 1.2
(compiled 2016.02.19 svn.r3266 for OlexSys, GUI svn.r5155)
;
_audit_update_record
;
2016-04-20 deposited with the CCDC.
2017-06-01 downloaded from the CCDC.
;
_cell_angle_alpha 90
_cell_angle_beta 103.110(3)
_cell_angle_gamma 90
_cell_formula_units_Z 4
_cell_length_a 7.7751(2)
_cell_length_b 15.9278(5)
_cell_length_c 13.8379(4)
_cell_measurement_reflns_used 3315
_cell_measurement_temperature 100(2)
_cell_measurement_theta_max 30.7020
_cell_measurement_theta_min 3.5530
_cell_volume 1669.02(9)
_computing_cell_refinement
;
CrysAlisPro, Agilent Technologies,
Version 1.171.36.32 (release 02-08-2013 CrysAlis171 .NET)
(compiled Aug  2 2013,16:46:58)
;
_computing_data_collection
;
CrysAlisPro, Agilent Technologies,
Version 1.171.36.32 (release 02-08-2013 CrysAlis171 .NET)
(compiled Aug  2 2013,16:46:58)
;
_computing_data_reduction
;
CrysAlisPro, Agilent Technologies,
Version 1.171.36.32 (release 02-08-2013 CrysAlis171 .NET)
(compiled Aug  2 2013,16:46:58)
;
_computing_molecular_graphics 'Olex2 (Dolomanov et al., 2009)'
_computing_publication_material 'Olex2 (Dolomanov et al., 2009)'
_computing_structure_refinement 'ShelXL (Sheldrick, 2015)'
_computing_structure_solution
;
Superflip (Palatinus & Chapuis, 2007;Palatinus & van der Lee, 2008;
Palatinus et al., 2012)
;
_diffrn_ambient_temperature 100(2)
_diffrn_detector_area_resol_mean 16.2096
_diffrn_measured_fraction_theta_full 0.999
_diffrn_measured_fraction_theta_max 0.999
_diffrn_measurement_details
;
#__ type_ start__ end____ width___ exp.time_
  1 omega  -88.00   38.00   1.0000    3.9000
omega____ theta____ kappa____ phi______ frames
    -      -22.4081    0.0000   60.0000 126

#__ type_ start__ end____ width___ exp.time_
  2 omega    6.00   65.00   1.0000    3.9000
omega____ theta____ kappa____ phi______ frames
    -       23.3456  -99.0000  -30.0000 59

#__ type_ start__ end____ width___ exp.time_
  3 omega   42.00   92.00   1.0000    3.9000
omega____ theta____ kappa____ phi______ frames
    -       23.3456 -178.0000  -30.0000 50
;
_diffrn_measurement_device_type 'Xcalibur, Eos'
_diffrn_measurement_method '\w scans'
_diffrn_orient_matrix_UB_11 -0.0075613000
_diffrn_orient_matrix_UB_12 0.0077059000
_diffrn_orient_matrix_UB_13 -0.0512828000
_diffrn_orient_matrix_UB_21 0.0142477000
_diffrn_orient_matrix_UB_22 -0.0432986000
_diffrn_orient_matrix_UB_23 -0.0076140000
_diffrn_orient_matrix_UB_31 -0.0921739000
_diffrn_orient_matrix_UB_32 -0.0072508000
_diffrn_orient_matrix_UB_33 -0.0091063000
_diffrn_radiation_monochromator graphite
_diffrn_radiation_type MoK\a
_diffrn_radiation_wavelength 0.71073
_diffrn_reflns_av_R_equivalents 0.0276
_diffrn_reflns_av_unetI/netI 0.0444
_diffrn_reflns_Laue_measured_fraction_full 0.999
_diffrn_reflns_Laue_measured_fraction_max 0.999
_diffrn_reflns_limit_h_max 7
_diffrn_reflns_limit_h_min -10
_diffrn_reflns_limit_k_max 20
_diffrn_reflns_limit_k_min -10
_diffrn_reflns_limit_l_max 17
_diffrn_reflns_limit_l_min -17
_diffrn_reflns_number 7727
_diffrn_reflns_point_group_measured_fraction_full 0.999
_diffrn_reflns_point_group_measured_fraction_max 0.999
_diffrn_reflns_theta_full 25.242
_diffrn_reflns_theta_max 27.497
_diffrn_reflns_theta_min 2.690
_diffrn_source 'Enhance (Mo) X-ray Source'
_exptl_absorpt_coefficient_mu 8.856
_exptl_absorpt_correction_T_max 1.00000
_exptl_absorpt_correction_T_min 0.83048
_exptl_absorpt_correction_type multi-scan
_exptl_absorpt_process_details
;
CrysAlisPro, Agilent Technologies,
Version 1.171.36.32 (release 02-08-2013 CrysAlis171 .NET)
(compiled Aug  2 2013,16:46:58)
Empirical absorption correction using spherical harmonics,
 implemented in SCALE3 ABSPACK scaling algorithm.
;
_exptl_crystal_colour 'clear yellow'
_exptl_crystal_colour_lustre clear
_exptl_crystal_colour_primary yellow
_exptl_crystal_density_diffrn 2.039
_exptl_crystal_description needle
_exptl_crystal_F_000 976
_exptl_crystal_size_max 0.2
_exptl_crystal_size_mid 0.2
_exptl_crystal_size_min 0.15
_refine_diff_density_max 1.209
_refine_diff_density_min -0.819
_refine_diff_density_rms 0.151
_refine_ls_extinction_method none
_refine_ls_goodness_of_fit_ref 1.064
_refine_ls_hydrogen_treatment constr
_refine_ls_matrix_type full
_refine_ls_number_parameters 177
_refine_ls_number_reflns 3821
_refine_ls_number_restraints 0
_refine_ls_restrained_S_all 1.064
_refine_ls_R_factor_all 0.0313
_refine_ls_R_factor_gt 0.0252
_refine_ls_shift/su_max 0.002
_refine_ls_shift/su_mean 0.000
_refine_ls_structure_factor_coef Fsqd
_refine_ls_weighting_details 'w=1/[\s^2^(Fo^2^)+(0.0128P)^2^] where P=(Fo^2^+2Fc^2^)/3'
_refine_ls_weighting_scheme calc
_refine_ls_wR_factor_gt 0.0477
_refine_ls_wR_factor_ref 0.0500
_reflns_Friedel_coverage 0.000
_reflns_number_gt 3396
_reflns_number_total 3821
_reflns_threshold_expression 'I > 2\s(I)'
_cod_data_source_file c7nj00982h2.cif
_cod_data_source_block 3d
_cod_original_cell_volume 1669.01(8)
_cod_database_code 7059107
_chemical_oxdiff_formula 'Pt Cl2 S O2 N2 C10 H16'
_shelx_space_group_comment
;
The symmetry employed for this shelxl refinement is uniquely defined
by the following loop, which should always be used as a source of
symmetry information in preference to the above space-group names.
They are only intended as comments.
;
_reflns_odcompleteness_completeness 99.59
_reflns_odcompleteness_iscentric 1
_reflns_odcompleteness_theta 28.51
_olex2_refinement_description
;
1. Fixed Uiso
 At 1.2 times of:
  All C(H) groups, All N(H,H) groups
 At 1.5 times of:
  All C(H,H,H) groups, All O(H) groups
2.a Aromatic/amide H refined with riding coordinates:
 C5(H5), C6(H6), C7(H7), C8(H8), C9(H9)
2.b X=CH2 refined with riding coordinates:
 N2(H2A,H2B)
2.c Idealised Me refined as rotating group:
 C3(H3A,H3B,H3C), C4(H4A,H4B,H4C), C1S(H1SA,H1SB,H1SC)
2.d Idealised tetrahedral OH refined as rotating group:
 O1(H1), O1S(H1S)
;
_shelx_shelxl_version_number 2014/7
_olex2_submission_special_instructions 'No special instructions were received'

loop_
_space_group_symop_operation_xyz
'x, y, z'
'-x, y+1/2, -z+1/2'
'-x, -y, -z'
'x, -y-1/2, z-1/2'

loop_
_atom_site_label
_atom_site_type_symbol
_atom_site_fract_x
_atom_site_fract_y
_atom_site_fract_z
_atom_site_U_iso_or_equiv
_atom_site_adp_type
_atom_site_occupancy
_atom_site_site_symmetry_order
_atom_site_calc_flag
_atom_site_refinement_flags_posn
Pt1 Pt 0.23860(2) 0.65882(2) 0.65940(2) 0.01061(5) Uani 1 1 d .
Cl1 Cl 0.08247(13) 0.78291(7) 0.64532(8) 0.0200(2) Uani 1 1 d .
Cl2 Cl 0.49979(12) 0.73399(7) 0.67595(8) 0.0176(2) Uani 1 1 d .
S1 S -0.00787(12) 0.58569(7) 0.64223(7) 0.0143(2) Uani 1 1 d .
O1 O 0.4648(3) 0.53567(19) 0.58886(19) 0.0136(6) Uani 1 1 d .
H1 H 0.4056 0.5573 0.5364 0.020 Uiso 1 1 calc GR
O2 O 0.0064(3) 0.4934(2) 0.6334(2) 0.0194(7) Uani 1 1 d .
N1 N 0.3822(4) 0.5531(2) 0.6682(2) 0.0115(7) Uani 1 1 d .
N2 N 0.5058(4) 0.4259(2) 0.7256(2) 0.0198(8) Uani 1 1 d .
H2A H 0.5477 0.4192 0.6721 0.024 Uiso 1 1 calc R
H2B H 0.5250 0.3874 0.7723 0.024 Uiso 1 1 calc R
C1 C 0.4133(5) 0.4946(3) 0.7357(3) 0.0122(9) Uani 1 1 d .
C2 C 0.3468(5) 0.5059(3) 0.8276(3) 0.0123(9) Uani 1 1 d .
C3 C -0.1709(5) 0.6215(3) 0.5390(3) 0.0223(11) Uani 1 1 d .
H3A H -0.1345 0.6079 0.4775 0.034 Uiso 1 1 calc GR
H3B H -0.1844 0.6825 0.5437 0.034 Uiso 1 1 calc GR
H3C H -0.2837 0.5940 0.5388 0.034 Uiso 1 1 calc GR
C4 C -0.1077(5) 0.6069(3) 0.7431(3) 0.0229(11) Uani 1 1 d .
H4A H -0.1258 0.6676 0.7477 0.034 Uiso 1 1 calc GR
H4B H -0.0305 0.5869 0.8049 0.034 Uiso 1 1 calc GR
H4C H -0.2218 0.5781 0.7323 0.034 Uiso 1 1 calc GR
C5 C 0.2528(4) 0.4405(3) 0.8592(3) 0.0141(9) Uani 1 1 d .
H5 H 0.2285 0.3905 0.8212 0.017 Uiso 1 1 calc R
C6 C 0.1951(5) 0.4493(3) 0.9469(3) 0.0162(9) Uani 1 1 d .
H6 H 0.1309 0.4053 0.9688 0.019 Uiso 1 1 calc R
C7 C 0.2316(5) 0.5229(3) 1.0025(3) 0.0168(9) Uani 1 1 d .
H7 H 0.1913 0.5289 1.0620 0.020 Uiso 1 1 calc R
C8 C 0.3252(5) 0.5866(3) 0.9717(3) 0.0159(9) Uani 1 1 d .
H8 H 0.3503 0.6364 1.0101 0.019 Uiso 1 1 calc R
C9 C 0.3838(5) 0.5781(3) 0.8833(3) 0.0130(9) Uani 1 1 d .
H9 H 0.4489 0.6221 0.8619 0.016 Uiso 1 1 calc R
O1S O 0.2843(3) 0.6101(2) 0.4246(2) 0.0165(6) Uani 1 1 d .
H1S H 0.1932 0.5847 0.3945 0.025 Uiso 1 1 calc GR
C1S C 0.2579(6) 0.6990(3) 0.4119(3) 0.0266(11) Uani 1 1 d .
H1SA H 0.1682 0.7174 0.4468 0.040 Uiso 1 1 calc GR
H1SB H 0.2184 0.7118 0.3411 0.040 Uiso 1 1 calc GR
H1SC H 0.3692 0.7282 0.4390 0.040 Uiso 1 1 calc GR

loop_
_atom_site_aniso_label
_atom_site_aniso_U_11
_atom_site_aniso_U_22
_atom_site_aniso_U_33
_atom_site_aniso_U_23
_atom_site_aniso_U_13
_atom_site_aniso_U_12
Pt1 0.01150(9) 0.00743(9) 0.01222(8) 0.00007(7) 0.00129(5) 0.00165(6)
Cl1 0.0218(5) 0.0123(6) 0.0247(5) 0.0012(5) 0.0026(4) 0.0069(4)
Cl2 0.0160(5) 0.0101(5) 0.0258(5) -0.0010(5) 0.0026(4) -0.0019(4)
S1 0.0129(5) 0.0122(6) 0.0173(5) 0.0005(5) 0.0021(4) 0.0005(4)
O1 0.0180(14) 0.0104(17) 0.0141(13) 0.0035(14) 0.0068(11) 0.0030(12)
O2 0.0149(14) 0.0142(18) 0.0267(16) -0.0026(15) 0.0002(11) -0.0041(12)
N1 0.0103(16) 0.011(2) 0.0139(16) -0.0011(16) 0.0038(12) -0.0019(14)
N2 0.029(2) 0.015(2) 0.0179(18) 0.0053(18) 0.0111(15) 0.0089(17)
C1 0.0093(19) 0.013(2) 0.0131(18) -0.0002(19) -0.0003(14) 0.0001(16)
C2 0.0103(19) 0.014(2) 0.0122(18) 0.0004(19) 0.0020(14) 0.0020(17)
C3 0.015(2) 0.027(3) 0.021(2) 0.001(2) -0.0046(16) 0.002(2)
C4 0.019(2) 0.028(3) 0.023(2) 0.002(2) 0.0082(17) 0.002(2)
C5 0.012(2) 0.012(2) 0.016(2) 0.0008(19) -0.0012(15) 0.0003(17)
C6 0.011(2) 0.020(3) 0.017(2) 0.003(2) 0.0018(15) -0.0032(18)
C7 0.014(2) 0.020(3) 0.0147(19) 0.001(2) -0.0004(15) 0.0044(18)
C8 0.020(2) 0.009(2) 0.017(2) 0.000(2) -0.0003(16) 0.0032(18)
C9 0.012(2) 0.008(2) 0.018(2) 0.0017(19) 0.0026(15) -0.0007(16)
O1S 0.0186(15) 0.0104(17) 0.0185(15) 0.0007(14) -0.0003(11) 0.0003(12)
C1S 0.044(3) 0.015(3) 0.021(2) 0.005(2) 0.008(2) 0.009(2)

loop_
_atom_type_symbol
_atom_type_description
_atom_type_scat_dispersion_real
_atom_type_scat_dispersion_imag
_atom_type_scat_source
C C 0.0033 0.0016 'International Tables Vol C Tables 4.2.6.8 and 6.1.1.4'
H H 0.0000 0.0000 'International Tables Vol C Tables 4.2.6.8 and 6.1.1.4'
Cl Cl 0.1484 0.1585 'International Tables Vol C Tables 4.2.6.8 and 6.1.1.4'
N N 0.0061 0.0033 'International Tables Vol C Tables 4.2.6.8 and 6.1.1.4'
O O 0.0106 0.0060 'International Tables Vol C Tables 4.2.6.8 and 6.1.1.4'
Pt Pt -1.7033 8.3905 'International Tables Vol C Tables 4.2.6.8 and 6.1.1.4'
S S 0.1246 0.1234 'International Tables Vol C Tables 4.2.6.8 and 6.1.1.4'

loop_
_geom_angle_atom_site_label_1
_geom_angle_atom_site_label_2
_geom_angle_atom_site_label_3
_geom_angle
Cl1 Pt1 Cl2 89.90(4)
S1 Pt1 Cl1 90.90(4)
S1 Pt1 Cl2 179.02(4)
N1 Pt1 Cl1 177.39(9)
N1 Pt1 Cl2 87.98(9)
N1 Pt1 S1 91.20(9)
O2 S1 Pt1 116.91(11)
O2 S1 C3 107.8(2)
O2 S1 C4 108.0(2)
C3 S1 Pt1 111.14(16)
C3 S1 C4 102.2(2)
C4 S1 Pt1 109.75(16)
N1 O1 H1 109.5
O1 N1 Pt1 117.3(2)
C1 N1 Pt1 130.8(3)
C1 N1 O1 111.8(3)
H2A N2 H2B 120.0
C1 N2 H2A 120.0
C1 N2 H2B 120.0
N1 C1 N2 121.9(3)
N1 C1 C2 118.8(4)
N2 C1 C2 119.3(4)
C5 C2 C1 119.0(4)
C9 C2 C1 120.6(4)
C9 C2 C5 120.3(4)
S1 C3 H3A 109.5
S1 C3 H3B 109.5
S1 C3 H3C 109.5
H3A C3 H3B 109.5
H3A C3 H3C 109.5
H3B C3 H3C 109.5
S1 C4 H4A 109.5
S1 C4 H4B 109.5
S1 C4 H4C 109.5
H4A C4 H4B 109.5
H4A C4 H4C 109.5
H4B C4 H4C 109.5
C2 C5 H5 120.3
C6 C5 C2 119.5(4)
C6 C5 H5 120.3
C5 C6 H6 120.0
C5 C6 C7 120.0(4)
C7 C6 H6 120.0
C6 C7 H7 119.8
C8 C7 C6 120.4(4)
C8 C7 H7 119.8
C7 C8 H8 120.0
C7 C8 C9 119.9(4)
C9 C8 H8 120.0
C2 C9 C8 119.9(4)
C2 C9 H9 120.0
C8 C9 H9 120.0
C1S O1S H1S 109.5
O1S C1S H1SA 109.5
O1S C1S H1SB 109.5
O1S C1S H1SC 109.5
H1SA C1S H1SB 109.5
H1SA C1S H1SC 109.5
H1SB C1S H1SC 109.5

loop_
_geom_bond_atom_site_label_1
_geom_bond_atom_site_label_2
_geom_bond_distance
Pt1 Cl1 2.3045(11)
Pt1 Cl2 2.3236(10)
Pt1 S1 2.2088(10)
Pt1 N1 2.009(3)
S1 O2 1.481(3)
S1 C3 1.775(4)
S1 C4 1.777(4)
O1 H1 0.8400
O1 N1 1.420(4)
N1 C1 1.302(5)
N2 H2A 0.8800
N2 H2B 0.8800
N2 C1 1.334(5)
C1 C2 1.488(5)
C2 C5 1.398(6)
C2 C9 1.378(6)
C3 H3A 0.9800
C3 H3B 0.9800
C3 H3C 0.9800
C4 H4A 0.9800
C4 H4B 0.9800
C4 H4C 0.9800
C5 H5 0.9500
C5 C6 1.393(5)
C6 H6 0.9500
C6 C7 1.395(6)
C7 H7 0.9500
C7 C8 1.372(6)
C8 H8 0.9500
C8 C9 1.406(5)
C9 H9 0.9500
O1S H1S 0.8400
O1S C1S 1.435(5)
C1S H1SA 0.9800
C1S H1SB 0.9800
C1S H1SC 0.9800
